data_7044354
loop_
_publ_author_name
'Xu, Yuangang'
'Wang, Pengcheng'
'Lin, Qiuhan'
'Lu, Ming'

_publ_section_title
;
 A Carbon-free Inorganic-metal Complex Consisting of All-nitrogen
 Pentazole Anion, Zn(II) Cation and H2O
;
_journal_name_full 'Dalton Trans.'
_journal_paper_doi 10.1039/C7DT03231E
_journal_year 2017
_chemical_formula_moiety 'H8 N10 O4 Zn, 2(H4 O2)'
_chemical_formula_sum 'H16 N10 O8 Zn'
_chemical_formula_weight 349.60
_space_group_crystal_system orthorhombic
_space_group_IT_number 69
_space_group_name_Hall '-F 2 2'
_space_group_name_H-M_alt 'F m m m'
_symmetry_space_group_name_Hall '-F 2 2'
_symmetry_space_group_name_H-M 'F m m m'
_atom_sites_solution_hydrogens difmap
_atom_sites_solution_primary dual
_audit_creation_date 2017-09-15
_audit_creation_method
;
Olex2 1.2
(compiled 2017.08.10 svn.r3458 for OlexSys, GUI svn.r5381)
;
_audit_update_record
;
2017-09-20 deposited with the CCDC.
2017-09-22 downloaded from the CCDC.
;
_cell_angle_alpha 90
_cell_angle_beta 90
_cell_angle_gamma 90
_cell_formula_units_Z 4
_cell_length_a 12.293(4)
_cell_length_b 17.319(6)
_cell_length_c 6.536(2)
_cell_measurement_reflns_used 2611
_cell_measurement_temperature 205
_cell_measurement_theta_max 27.26
_cell_measurement_theta_min 2.35
_cell_volume 1391.5(8)
_computing_cell_refinement 'SAINT v7.68A (Bruker, 2009)'
_computing_data_reduction 'SAINT v7.68A (Bruker, 2009)'
_computing_molecular_graphics 'Olex2 (Dolomanov et al., 2009)'
_computing_publication_material 'Olex2 (Dolomanov et al., 2009)'
_computing_structure_refinement 'ShelXL (Sheldrick, 2015)'
_computing_structure_solution 'ShelXT (Sheldrick, 2015)'
_diffrn_ambient_temperature 205
_diffrn_measured_fraction_theta_full 0.984
_diffrn_measured_fraction_theta_max 0.987
_diffrn_measurement_device_type 'Bruker APEX-II CCD'
_diffrn_measurement_method '\f and \w scans'
_diffrn_radiation_monochromator graphite
_diffrn_radiation_type MoK\a
_diffrn_radiation_wavelength 0.71073
_diffrn_reflns_av_R_equivalents 0.0353
_diffrn_reflns_av_unetI/netI 0.0229
_diffrn_reflns_Laue_measured_fraction_full 0.984
_diffrn_reflns_Laue_measured_fraction_max 0.987
_diffrn_reflns_limit_h_max 15
_diffrn_reflns_limit_h_min -15
_diffrn_reflns_limit_k_max 22
_diffrn_reflns_limit_k_min -21
_diffrn_reflns_limit_l_max 8
_diffrn_reflns_limit_l_min -8
_diffrn_reflns_number 2971
_diffrn_reflns_point_group_measured_fraction_full 0.984
_diffrn_reflns_point_group_measured_fraction_max 0.987
_diffrn_reflns_theta_full 25.242
_diffrn_reflns_theta_max 27.257
_diffrn_reflns_theta_min 3.315
_diffrn_standards_number 0
_exptl_absorpt_coefficient_mu 1.818
_exptl_absorpt_correction_T_max 0.7456
_exptl_absorpt_correction_T_min 0.4923
_exptl_absorpt_correction_type multi-scan
_exptl_absorpt_process_details
'SADABS-2008/1 (Bruker,2008) was used for absorption correction. wR2(int) was 0.1033 before and 0.0477 after correction. The Ratio of minimum to maximum transmission is 0.6603. The \l/2 correction factor is 0.0015.'
_exptl_crystal_colour colourless
_exptl_crystal_colour_primary colourless
_exptl_crystal_density_diffrn 1.669
_exptl_crystal_description block
_exptl_crystal_F_000 720
_exptl_crystal_size_max 0.35
_exptl_crystal_size_mid 0.2
_exptl_crystal_size_min 0.15
_refine_diff_density_max 0.482
_refine_diff_density_min -0.867
_refine_diff_density_rms 0.171
_refine_ls_extinction_coef 0.045(3)
_refine_ls_extinction_expression Fc^*^=kFc[1+0.001xFc^2^\l^3^/sin(2\q)]^-1/4^
_refine_ls_extinction_method 'SHELXL-2014/7 (Sheldrick 2014'
_refine_ls_goodness_of_fit_ref 1.198
_refine_ls_hydrogen_treatment constr
_refine_ls_matrix_type full
_refine_ls_number_parameters 37
_refine_ls_number_reflns 453
_refine_ls_number_restraints 0
_refine_ls_restrained_S_all 1.198
_refine_ls_R_factor_all 0.0303
_refine_ls_R_factor_gt 0.0302
_refine_ls_shift/su_max 0.000
_refine_ls_shift/su_mean 0.000
_refine_ls_structure_factor_coef Fsqd
_refine_ls_weighting_details 'w=1/[\s^2^(Fo^2^)+(0.0473P)^2^+1.1970P] where P=(Fo^2^+2Fc^2^)/3'
_refine_ls_weighting_scheme calc
_refine_ls_wR_factor_gt 0.0707
_refine_ls_wR_factor_ref 0.0707
_reflns_Friedel_coverage 0.000
_reflns_number_gt 452
_reflns_number_total 453
_reflns_threshold_expression 'I > 2\s(I)'
_cod_data_source_file c7dt03231e2.cif
_cod_data_source_block mo_nlg-x-70_0ma
_cod_original_cell_volume 1391.5(9)
_cod_database_code 7044354
_shelx_shelxl_version_number 2014/7
_shelx_space_group_comment
;
The symmetry employed for this shelxl refinement is uniquely defined
by the following loop, which should always be used as a source of
symmetry information in preference to the above space-group names.
They are only intended as comments.
;
_olex2_refinement_description
;
1. Fixed Uiso
 At 1.5 times of:
  All O(H,H) groups
2. Others
 Fixed Sof: H2A(0.5) H2B(0.5) H1B(0.5) H1A(0.5)
3.a Free rotating group:
 O2(H2A,H2B)
3.b Rotating group:
 O1(H1B,H1A)
;
_olex2_submission_special_instructions 'No special instructions were received'

loop_
_space_group_symop_operation_xyz
'x, y, z'
'-x, -y, z'
'-x, y, -z'
'x, -y, -z'
'x, y+1/2, z+1/2'
'-x, -y+1/2, z+1/2'
'-x, y+1/2, -z+1/2'
'x, -y+1/2, -z+1/2'
'x+1/2, y, z+1/2'
'-x+1/2, -y, z+1/2'
'-x+1/2, y, -z+1/2'
'x+1/2, -y, -z+1/2'
'x+1/2, y+1/2, z'
'-x+1/2, -y+1/2, z'
'-x+1/2, y+1/2, -z'
'x+1/2, -y+1/2, -z'
'-x, -y, -z'
'x, y, -z'
'x, -y, z'
'-x, y, z'
'-x, -y+1/2, -z+1/2'
'x, y+1/2, -z+1/2'
'x, -y+1/2, z+1/2'
'-x, y+1/2, z+1/2'
'-x+1/2, -y, -z+1/2'
'x+1/2, y, -z+1/2'
'x+1/2, -y, z+1/2'
'-x+1/2, y, z+1/2'
'-x+1/2, -y+1/2, -z'
'x+1/2, y+1/2, -z'
'x+1/2, -y+1/2, z'
'-x+1/2, y+1/2, z'

loop_
_atom_site_label
_atom_site_type_symbol
_atom_site_fract_x
_atom_site_fract_y
_atom_site_fract_z
_atom_site_U_iso_or_equiv
_atom_site_adp_type
_atom_site_occupancy
_atom_site_site_symmetry_order
_atom_site_calc_flag
_atom_site_refinement_flags_posn
_atom_site_refinement_flags_adp
_atom_site_refinement_flags_occupancy
Zn1 Zn 0.5000 0.5000 0.5000 0.0153(3) Uani 1 8 d S T P
O2 O 0.32095(12) 0.38295(9) 0.0000 0.0250(4) Uani 1 2 d S T P
H2A H 0.2548 0.3756 0.0379 0.038 Uiso 0.5 1 d G . .
H2B H 0.3551 0.3425 0.0413 0.038 Uiso 0.5 1 d G . .
O1 O 0.37744(13) 0.5000 0.2766(3) 0.0295(4) Uani 1 2 d S T P
H1B H 0.3701 0.4537 0.2217 0.044 Uiso 0.5 1 d GR . .
H1A H 0.3971 0.5277 0.1695 0.044 Uiso 0.5 1 d GR . .
N1 N 0.5000 0.37546(13) 0.5000 0.0186(5) Uani 1 4 d S T P
N2 N 0.41206(15) 0.33098(11) 0.5000 0.0224(4) Uani 1 2 d S T P
N3 N 0.44576(15) 0.25847(11) 0.5000 0.0244(4) Uani 1 2 d S T P

loop_
_atom_site_aniso_label
_atom_site_aniso_U_11
_atom_site_aniso_U_22
_atom_site_aniso_U_33
_atom_site_aniso_U_23
_atom_site_aniso_U_13
_atom_site_aniso_U_12
Zn1 0.0129(3) 0.0128(3) 0.0204(3) 0.000 0.000 0.000
O2 0.0194(8) 0.0185(8) 0.0371(9) 0.000 0.000 0.0006(6)
O1 0.0327(9) 0.0230(8) 0.0329(9) 0.000 -0.0163(7) 0.000
N1 0.0157(11) 0.0149(12) 0.0253(12) 0.000 0.000 0.000
N2 0.0182(9) 0.0184(9) 0.0307(9) 0.000 0.000 -0.0028(6)
N3 0.0256(10) 0.0167(9) 0.0310(9) 0.000 0.000 -0.0028(7)

loop_
_atom_type_symbol
_atom_type_description
_atom_type_scat_dispersion_real
_atom_type_scat_dispersion_imag
_atom_type_scat_source
H H 0.0000 0.0000 'International Tables Vol C Tables 4.2.6.8 and 6.1.1.4'
N N 0.0061 0.0033 'International Tables Vol C Tables 4.2.6.8 and 6.1.1.4'
O O 0.0106 0.0060 'International Tables Vol C Tables 4.2.6.8 and 6.1.1.4'
Zn Zn 0.2839 1.4301 'International Tables Vol C Tables 4.2.6.8 and 6.1.1.4'

loop_
_geom_angle_atom_site_label_1
_geom_angle_atom_site_label_2
_geom_angle_atom_site_label_3
_geom_angle
_geom_angle_site_symmetry_1
_geom_angle_site_symmetry_3
O1 Zn1 O1 180.0 . 17_666
O1 Zn1 O1 91.80(10) . 2_665
O1 Zn1 O1 88.20(10) 17_666 2_665
O1 Zn1 O1 91.80(10) 17_666 18_556
O1 Zn1 O1 88.20(10) . 18_556
O1 Zn1 O1 180.0 18_556 2_665
O1 Zn1 N1 90.0 18_556 .
O1 Zn1 N1 90.0 . .
O1 Zn1 N1 90.0 . 17_666
O1 Zn1 N1 90.0 18_556 17_666
O1 Zn1 N1 90.0 2_665 17_666
O1 Zn1 N1 90.0 17_666 .
O1 Zn1 N1 90.0 17_666 17_666
O1 Zn1 N1 90.0 2_665 .
N1 Zn1 N1 180.0 . 17_666
H2A O2 H2B 104.5 . .
Zn1 O1 H1B 110.9 . .
Zn1 O1 H1A 110.8 . .
H1B O1 H1A 101.4 . .
N2 N1 Zn1 125.48(12) 3_656 .
N2 N1 Zn1 125.48(12) . .
N2 N1 N2 109.0(2) 3_656 .
N3 N2 N1 107.22(17) . .
N2 N3 N3 108.26(11) . 3_656

loop_
_geom_bond_atom_site_label_1
_geom_bond_atom_site_label_2
_geom_bond_distance
_geom_bond_site_symmetry_2
Zn1 O1 2.0979(16) .
Zn1 O1 2.0979(16) 17_666
Zn1 O1 2.0979(16) 18_556
Zn1 O1 2.0979(16) 2_665
Zn1 N1 2.157(2) .
Zn1 N1 2.157(2) 17_666
O2 H2A 0.8599 .
O2 H2B 0.8600 .
O1 H1B 0.8826 .
O1 H1A 0.8821 .
N1 N2 1.327(2) .
N1 N2 1.327(2) 3_656
N2 N3 1.322(3) .
N3 N3 1.333(4) 3_656
